data_7007448
loop_
_publ_author_name
'Yue, Nancy L. S.'
'Jennings, Michael C.'
'Puddephatt, Richard J.'

_publ_section_title
;
 Ring-opening polymerization of coordination complexes: silver(I)
 complexes with bis(amidopyridine) ligands derived from thiophene.
;
_journal_issue 32
_journal_name_full 'Dalton transactions (Cambridge, England : 2003)'
_journal_page_first 3886
_journal_page_last 3893
_journal_paper_doi 10.1039/b605340h
_journal_year 2006
_chemical_formula_sum 'C21.5 H19 Ag F3 N4 O4.5 S'
_chemical_formula_weight 602.34
_chemical_name_systematic
;
?
;
_space_group_IT_number 2
_symmetry_space_group_name_Hall '-P 1'
_symmetry_space_group_name_H-M 'P -1'
_atom_sites_solution_hydrogens geom
_atom_sites_solution_primary heavy
_atom_sites_solution_secondary difmap
_audit_creation_method SHELXL-97
_cell_angle_alpha 112.983(7)
_cell_angle_beta 104.112(6)
_cell_angle_gamma 94.866(8)
_cell_formula_units_Z 2
_cell_length_a 7.7057(11)
_cell_length_b 12.7485(16)
_cell_length_c 14.185(2)
_cell_measurement_temperature 150(2)
_cell_volume 1218.6(3)
_computing_structure_refinement 'SHELXL-97 (Sheldrick, 1997)'
_computing_structure_solution 'SHELXS-97 (Sheldrick, 1990)'
_diffrn_ambient_temperature 150(2)
_diffrn_measured_fraction_theta_full 0.970
_diffrn_measured_fraction_theta_max 0.970
_diffrn_radiation_monochromator graphite
_diffrn_radiation_source 'fine-focus sealed tube'
_diffrn_radiation_type MoK\a
_diffrn_radiation_wavelength 0.71073
_diffrn_reflns_av_R_equivalents 0.0485
_diffrn_reflns_av_sigmaI/netI 0.0976
_diffrn_reflns_limit_h_max 8
_diffrn_reflns_limit_h_min -9
_diffrn_reflns_limit_k_max 15
_diffrn_reflns_limit_k_min -15
_diffrn_reflns_limit_l_max 16
_diffrn_reflns_limit_l_min -15
_diffrn_reflns_number 6017
_diffrn_reflns_theta_full 25.02
_diffrn_reflns_theta_max 25.02
_diffrn_reflns_theta_min 2.77
_exptl_absorpt_coefficient_mu 0.973
_exptl_absorpt_correction_T_max 0.9761
_exptl_absorpt_correction_T_min 0.7929
_exptl_crystal_density_diffrn 1.642
_exptl_crystal_density_method 'not measured'
_exptl_crystal_F_000 604
_exptl_crystal_size_max 0.25
_exptl_crystal_size_mid 0.15
_exptl_crystal_size_min 0.03
_refine_diff_density_max 1.744
_refine_diff_density_min -0.769
_refine_diff_density_rms 0.159
_refine_ls_extinction_method none
_refine_ls_goodness_of_fit_ref 1.028
_refine_ls_hydrogen_treatment mixed
_refine_ls_matrix_type full
_refine_ls_number_parameters 334
_refine_ls_number_reflns 4178
_refine_ls_number_restraints 0
_refine_ls_restrained_S_all 1.028
_refine_ls_R_factor_all 0.1426
_refine_ls_R_factor_gt 0.0875
_refine_ls_shift/su_max 0.355
_refine_ls_shift/su_mean 0.016
_refine_ls_structure_factor_coef Fsqd
_refine_ls_weighting_details 'calc w=1/[\s^2^(Fo^2^)+(0.1175P)^2^+7.1321P] where P=(Fo^2^+2Fc^2^)/3'
_refine_ls_weighting_scheme calc
_refine_ls_wR_factor_gt 0.2135
_refine_ls_wR_factor_ref 0.2475
_reflns_number_gt 2610
_reflns_number_total 4178
_reflns_threshold_expression >2sigma(I)
_cod_data_source_file b605340h.txt
_cod_data_source_block 9
_cod_original_formula_sum 'C21.50 H19 Ag F3 N4 O4.50 S'
_cod_database_code 7007448

loop_
_symmetry_equiv_pos_as_xyz
'x, y, z'
'-x, -y, -z'

loop_
_atom_site_label
_atom_site_type_symbol
_atom_site_fract_x
_atom_site_fract_y
_atom_site_fract_z
_atom_site_U_iso_or_equiv
_atom_site_adp_type
_atom_site_occupancy
_atom_site_symmetry_multiplicity
_atom_site_calc_flag
_atom_site_refinement_flags
_atom_site_disorder_assembly
_atom_site_disorder_group
Ag Ag 1.60928(12) 0.98638(8) 0.91577(7) 0.0548(4) Uani 1 1 d . . .
N11 N 1.4412(12) 1.0225(7) 0.7886(7) 0.045(2) Uani 1 1 d . . .
C12 C 1.4169(14) 1.1323(9) 0.8092(8) 0.044(2) Uani 1 1 d . . .
H12A H 1.4750 1.1913 0.8796 0.052 Uiso 1 1 calc R . .
C13 C 1.3139(14) 1.1639(9) 0.7349(8) 0.044(2) Uani 1 1 d . . .
C14 C 1.2280(16) 1.0801(10) 0.6346(9) 0.055(3) Uani 1 1 d . . .
H14A H 1.1540 1.0985 0.5813 0.066 Uiso 1 1 calc R . .
C15 C 1.2508(19) 0.9658(10) 0.6115(10) 0.070(4) Uani 1 1 d . . .
H15A H 1.1922 0.9053 0.5418 0.084 Uiso 1 1 calc R . .
C16 C 1.3558(16) 0.9421(11) 0.6880(9) 0.061(3) Uani 1 1 d . . .
H16A H 1.3708 0.8642 0.6702 0.074 Uiso 1 1 calc R . .
C17 C 1.2990(17) 1.2900(9) 0.7714(9) 0.053(3) Uani 1 1 d . . .
H17A H 1.2781 1.3180 0.8426 0.064 Uiso 1 1 calc R . .
H17B H 1.4165 1.3362 0.7800 0.064 Uiso 1 1 calc R . .
N18 N 1.1514(11) 1.3105(7) 0.6968(7) 0.045(2) Uani 1 1 d . . .
H18A H 1.1752 1.3273 0.6461 0.054 Uiso 1 1 calc R . .
C19 C 0.9830(14) 1.3044(8) 0.7044(8) 0.040(2) Uani 1 1 d . . .
O20 O 0.9391(11) 1.2783(7) 0.7719(6) 0.058(2) Uani 1 1 d . . .
C21 C 0.8456(15) 1.3278(9) 0.6264(8) 0.045(2) Uani 1 1 d . . .
S22 S 0.6210(4) 1.2902(3) 0.6155(2) 0.0511(7) Uani 1 1 d . . .
C23 C 0.5518(14) 1.3358(9) 0.5150(9) 0.049(3) Uani 1 1 d . . .
C24 C 0.6930(15) 1.3778(10) 0.4919(9) 0.054(3) Uani 1 1 d . . .
H24A H 0.6804 1.4066 0.4385 0.065 Uiso 1 1 calc R . .
C25 C 0.8640(14) 1.3746(9) 0.5562(9) 0.048(3) Uani 1 1 d . . .
H25A H 0.9785 1.4017 0.5511 0.058 Uiso 1 1 calc R . .
C26 C 0.3544(17) 1.3192(11) 0.4651(10) 0.063(3) Uani 1 1 d . . .
O27 O 0.2436(11) 1.3083(9) 0.5132(7) 0.078(3) Uani 1 1 d . . .
N28 N 0.3028(13) 1.3104(9) 0.3663(8) 0.062(3) Uani 1 1 d . . .
H28A H 0.3878 1.3197 0.3370 0.075 Uiso 1 1 calc R . .
C29 C 0.1105(16) 1.2857(13) 0.3027(10) 0.069(4) Uani 1 1 d . . .
H29A H 0.0964 1.3334 0.2615 0.083 Uiso 1 1 calc R . .
H29B H 0.0346 1.3081 0.3517 0.083 Uiso 1 1 calc R . .
C30 C 0.0435(15) 1.1593(11) 0.2261(10) 0.056(3) Uani 1 1 d . . .
C31 C -0.0916(14) 1.1298(10) 0.1321(9) 0.050(3) Uani 1 1 d . . .
H31A H -0.1338 1.1899 0.1149 0.060 Uiso 1 1 calc R . .
N32 N -0.1660(11) 1.0190(7) 0.0638(7) 0.044(2) Uani 1 1 d . . .
C33 C -0.1071(14) 0.9349(11) 0.0830(11) 0.059(3) Uani 1 1 d . . .
H33A H -0.1597 0.8567 0.0327 0.071 Uiso 1 1 calc R . .
C34 C 0.0283(16) 0.9566(12) 0.1736(12) 0.065(4) Uani 1 1 d . . .
H34A H 0.0694 0.8937 0.1862 0.078 Uiso 1 1 calc R . .
C35 C 0.1063(17) 1.0688(13) 0.2471(11) 0.068(4) Uani 1 1 d . . .
H35A H 0.2008 1.0846 0.3110 0.081 Uiso 1 1 calc R . .
O41 O 0.4880(12) 1.2379(7) 0.2146(7) 0.063(2) Uani 1 1 d . . .
O42 O 0.5299(11) 1.2084(7) 0.0582(6) 0.059(2) Uani 1 1 d . . .
C43 C 0.5197(16) 1.2690(9) 0.1478(9) 0.052(3) Uani 1 1 d . . .
C44 C 0.564(6) 1.3945(15) 0.1820(17) 0.192(17) Uani 1 1 d . . .
F45 F 0.791(2) 1.4205(12) 0.2355(18) 0.218(10) Uani 1 1 d . . .
F46 F 0.547(2) 1.4333(8) 0.1097(9) 0.169(6) Uani 1 1 d . . .
F47 F 0.5470(18) 1.4651(7) 0.2616(9) 0.119(4) Uani 1 1 d . . .
C51 C -0.146(6) 1.410(3) 0.015(3) 0.112(12) Uani 0.50 1 d P A -1
H51A H -0.2243 1.3466 0.0173 0.168 Uiso 0.50 1 calc PR A -1
H51B H -0.1784 1.4040 -0.0582 0.168 Uiso 0.50 1 calc PR A -1
H51C H -0.1644 1.4848 0.0637 0.168 Uiso 0.50 1 calc PR A -1
C52 C 0.072(5) 1.401(4) 0.054(3) 0.15(2) Uani 0.50 1 d P A -1
C53 C 0.176(4) 1.511(2) 0.040(3) 0.092(10) Uani 0.50 1 d P A -1
H53A H 0.3082 1.5157 0.0602 0.138 Uiso 0.50 1 calc PR A -1
H53B H 0.1485 1.5842 0.0859 0.138 Uiso 0.50 1 calc PR A -1
H53C H 0.1319 1.4994 -0.0354 0.138 Uiso 0.50 1 calc PR A -1
O54 O 0.225(10) 1.380(4) 0.135(6) 0.37(5) Uani 0.50 1 d P A -1

loop_
_atom_site_aniso_label
_atom_site_aniso_U_11
_atom_site_aniso_U_22
_atom_site_aniso_U_33
_atom_site_aniso_U_23
_atom_site_aniso_U_13
_atom_site_aniso_U_12
Ag 0.0548(6) 0.0535(6) 0.0524(6) 0.0279(4) 0.0016(4) 0.0080(4)
N11 0.051(5) 0.036(5) 0.045(5) 0.015(4) 0.009(4) 0.013(4)
C12 0.044(6) 0.053(6) 0.032(6) 0.019(5) 0.009(5) 0.006(5)
C13 0.040(6) 0.047(6) 0.036(6) 0.013(5) 0.006(5) 0.005(5)
C14 0.070(8) 0.054(7) 0.035(6) 0.019(5) 0.001(5) 0.023(6)
C15 0.100(10) 0.050(7) 0.039(7) 0.006(5) 0.002(7) 0.033(7)
C16 0.061(8) 0.056(7) 0.047(7) 0.009(6) 0.002(6) 0.015(6)
C17 0.070(8) 0.040(6) 0.045(7) 0.017(5) 0.012(6) 0.015(5)
N18 0.042(5) 0.051(5) 0.040(5) 0.021(4) 0.005(4) 0.014(4)
C19 0.046(6) 0.038(5) 0.032(6) 0.016(4) 0.004(5) 0.004(4)
O20 0.063(5) 0.068(5) 0.054(5) 0.037(4) 0.015(4) 0.010(4)
C21 0.059(7) 0.041(6) 0.032(6) 0.009(5) 0.016(5) 0.012(5)
S22 0.0462(16) 0.0645(18) 0.0422(16) 0.0217(14) 0.0142(13) 0.0116(13)
C23 0.042(6) 0.052(6) 0.049(7) 0.019(5) 0.012(5) 0.008(5)
C24 0.052(7) 0.054(7) 0.055(7) 0.024(6) 0.012(6) 0.017(6)
C25 0.039(6) 0.056(7) 0.057(7) 0.031(6) 0.016(5) 0.011(5)
C26 0.056(8) 0.073(8) 0.051(8) 0.016(6) 0.013(6) 0.030(7)
O27 0.041(5) 0.130(8) 0.053(5) 0.024(5) 0.020(4) 0.022(5)
N28 0.049(6) 0.089(7) 0.037(6) 0.021(5) 0.003(4) 0.017(5)
C29 0.047(7) 0.100(10) 0.056(8) 0.028(8) 0.011(6) 0.030(7)
C30 0.046(7) 0.086(9) 0.053(7) 0.040(7) 0.022(6) 0.023(6)
C31 0.043(6) 0.061(7) 0.051(7) 0.028(6) 0.014(5) 0.008(5)
N32 0.045(5) 0.033(4) 0.047(5) 0.019(4) 0.002(4) -0.001(4)
C33 0.027(6) 0.078(8) 0.092(10) 0.060(8) 0.012(6) 0.010(5)
C34 0.040(7) 0.075(9) 0.098(11) 0.059(9) 0.013(7) 0.011(6)
C35 0.050(7) 0.103(11) 0.058(8) 0.045(8) 0.012(6) 0.015(7)
O41 0.088(6) 0.063(5) 0.058(5) 0.034(4) 0.035(5) 0.031(5)
O42 0.062(5) 0.062(5) 0.047(5) 0.021(4) 0.010(4) 0.005(4)
C43 0.067(8) 0.046(6) 0.036(7) 0.015(5) 0.009(5) 0.006(5)
C44 0.47(6) 0.040(9) 0.074(13) 0.026(9) 0.09(2) 0.049(18)
F45 0.173(14) 0.111(10) 0.29(2) 0.085(12) -0.046(15) -0.012(10)
F46 0.35(2) 0.062(6) 0.112(9) 0.052(6) 0.079(11) 0.028(8)
F47 0.194(12) 0.051(5) 0.105(8) 0.022(5) 0.050(7) 0.026(6)
C51 0.17(4) 0.07(2) 0.08(2) 0.016(18) 0.03(2) 0.03(2)
C52 0.10(3) 0.16(4) 0.07(2) -0.08(2) 0.07(2) -0.08(3)
C53 0.08(2) 0.067(18) 0.09(2) 0.000(16) 0.033(18) -0.006(16)
O54 0.64(11) 0.18(3) 0.71(12) 0.34(6) 0.61(11) 0.30(6)

loop_
_atom_type_symbol
_atom_type_description
_atom_type_scat_dispersion_real
_atom_type_scat_dispersion_imag
_atom_type_scat_source
C C 0.0033 0.0016 'International Tables Vol C Tables 4.2.6.8 and 6.1.1.4'
H H 0.0000 0.0000 'International Tables Vol C Tables 4.2.6.8 and 6.1.1.4'
N N 0.0061 0.0033 'International Tables Vol C Tables 4.2.6.8 and 6.1.1.4'
O O 0.0106 0.0060 'International Tables Vol C Tables 4.2.6.8 and 6.1.1.4'
F F 0.0171 0.0103 'International Tables Vol C Tables 4.2.6.8 and 6.1.1.4'
S S 0.1246 0.1234 'International Tables Vol C Tables 4.2.6.8 and 6.1.1.4'
Ag Ag -0.8971 1.1015 'International Tables Vol C Tables 4.2.6.8 and 6.1.1.4'

loop_
_geom_angle_atom_site_label_1
_geom_angle_atom_site_label_2
_geom_angle_atom_site_label_3
_geom_angle
_geom_angle_site_symmetry_1
_geom_angle_site_symmetry_3
_geom_angle_publ_flag
N11 Ag N32 158.0(3) . 1_756 ?
N11 Ag Ag 107.1(2) . 2_877 ?
N32 Ag Ag 78.3(2) 1_756 2_877 ?
C16 N11 C12 115.6(9) . . ?
C16 N11 Ag 124.6(7) . . ?
C12 N11 Ag 119.8(7) . . ?
N11 C12 C13 124.3(10) . . ?
N11 C12 H12A 117.9 . . ?
C13 C12 H12A 117.9 . . ?
C14 C13 C12 118.3(10) . . ?
C14 C13 C17 124.1(9) . . ?
C12 C13 C17 117.6(9) . . ?
C13 C14 C15 118.4(10) . . ?
C13 C14 H14A 120.8 . . ?
C15 C14 H14A 120.8 . . ?
C16 C15 C14 119.6(11) . . ?
C16 C15 H15A 120.2 . . ?
C14 C15 H15A 120.2 . . ?
N11 C16 C15 123.7(11) . . ?
N11 C16 H16A 118.2 . . ?
C15 C16 H16A 118.2 . . ?
N18 C17 C13 113.6(9) . . ?
N18 C17 H17A 108.9 . . ?
C13 C17 H17A 108.9 . . ?
N18 C17 H17B 108.9 . . ?
C13 C17 H17B 108.8 . . ?
H17A C17 H17B 107.7 . . ?
C19 N18 C17 121.4(9) . . ?
C19 N18 H18A 119.3 . . ?
C17 N18 H18A 119.3 . . ?
O20 C19 N18 122.6(9) . . ?
O20 C19 C21 120.3(9) . . ?
N18 C19 C21 117.1(9) . . ?
C25 C21 C19 131.2(10) . . ?
C25 C21 S22 111.2(8) . . ?
C19 C21 S22 117.6(8) . . ?
C21 S22 C23 91.5(5) . . ?
C24 C23 C26 129.8(11) . . ?
C24 C23 S22 112.3(8) . . ?
C26 C23 S22 117.8(9) . . ?
C23 C24 C25 112.3(10) . . ?
C23 C24 H24A 123.8 . . ?
C25 C24 H24A 123.8 . . ?
C21 C25 C24 112.7(10) . . ?
C21 C25 H25A 123.7 . . ?
C24 C25 H25A 123.7 . . ?
O27 C26 N28 122.7(11) . . ?
O27 C26 C23 120.7(11) . . ?
N28 C26 C23 116.5(11) . . ?
C26 N28 C29 123.2(11) . . ?
C26 N28 H28A 118.4 . . ?
C29 N28 H28A 118.4 . . ?
N28 C29 C30 112.0(10) . . ?
N28 C29 H29A 109.2 . . ?
C30 C29 H29A 109.2 . . ?
N28 C29 H29B 109.2 . . ?
C30 C29 H29B 109.2 . . ?
H29A C29 H29B 107.9 . . ?
C31 C30 C35 117.4(12) . . ?
C31 C30 C29 118.8(10) . . ?
C35 C30 C29 123.7(12) . . ?
N32 C31 C30 121.9(11) . . ?
N32 C31 H31A 119.0 . . ?
C30 C31 H31A 119.0 . . ?
C33 N32 C31 120.6(10) . . ?
C33 N32 Ag 122.1(8) . 1_354 ?
C31 N32 Ag 117.3(7) . 1_354 ?
N32 C33 C34 121.1(13) . . ?
N32 C33 H33A 119.4 . . ?
C34 C33 H33A 119.4 . . ?
C33 C34 C35 120.4(12) . . ?
C33 C34 H34A 119.8 . . ?
C35 C34 H34A 119.8 . . ?
C34 C35 C30 118.5(12) . . ?
C34 C35 H35A 120.8 . . ?
C30 C35 H35A 120.8 . . ?
O42 C43 O41 128.3(11) . . ?
O42 C43 C44 115.7(13) . . ?
O41 C43 C44 115.9(12) . . ?
F47 C44 F46 110.5(17) . . ?
F47 C44 C43 124.5(19) . . ?
F46 C44 C43 118.6(16) . . ?
F47 C44 F45 92(2) . . ?
F46 C44 F45 103(2) . . ?
C43 C44 F45 100.5(19) . . ?
C52 C51 H51A 109.0 . . ?
C52 C51 H51B 109.8 . . ?
H51A C51 H51B 109.5 . . ?
C52 C51 H51C 109.7 . . ?
H51A C51 H51C 109.5 . . ?
H51B C51 H51C 109.5 . . ?
O54 C52 C53 104(3) . . ?
O54 C52 C51 147(3) . . ?
C53 C52 C51 101(4) . . ?
C52 C53 H53A 109.0 . . ?
C52 C53 H53B 109.7 . . ?
H53A C53 H53B 109.5 . . ?
C52 C53 H53C 109.7 . . ?
H53A C53 H53C 109.5 . . ?
H53B C53 H53C 109.5 . . ?

loop_
_geom_bond_atom_site_label_1
_geom_bond_atom_site_label_2
_geom_bond_distance
_geom_bond_site_symmetry_2
_geom_bond_publ_flag
Ag N11 2.180(8) . ?
Ag N32 2.237(8) 1_756 ?
Ag Ag 3.1752(19) 2_877 ?
N11 C16 1.343(14) . ?
N11 C12 1.354(12) . ?
C12 C13 1.371(14) . ?
C12 H12A 0.9500 . ?
C13 C14 1.356(15) . ?
C13 C17 1.508(14) . ?
C14 C15 1.400(15) . ?
C14 H14A 0.9500 . ?
C15 C16 1.339(16) . ?
C15 H15A 0.9500 . ?
C16 H16A 0.9500 . ?
C17 N18 1.470(13) . ?
C17 H17A 0.9900 . ?
C17 H17B 0.9900 . ?
N18 C19 1.326(13) . ?
N18 H18A 0.8800 . ?
C19 O20 1.237(12) . ?
C19 C21 1.475(14) . ?
C21 C25 1.373(14) . ?
C21 S22 1.708(11) . ?
S22 C23 1.727(11) . ?
C23 C24 1.339(15) . ?
C23 C26 1.470(16) . ?
C24 C25 1.422(15) . ?
C24 H24A 0.9500 . ?
C25 H25A 0.9500 . ?
C26 O27 1.246(15) . ?
C26 N28 1.317(15) . ?
N28 C29 1.469(15) . ?
N28 H28A 0.8800 . ?
C29 C30 1.504(18) . ?
C29 H29A 0.9900 . ?
C29 H29B 0.9900 . ?
C30 C31 1.367(16) . ?
C30 C35 1.395(17) . ?
C31 N32 1.337(13) . ?
C31 H31A 0.9500 . ?
N32 C33 1.297(13) . ?
N32 Ag 2.237(8) 1_354 ?
C33 C34 1.355(17) . ?
C33 H33A 0.9500 . ?
C34 C35 1.371(19) . ?
C34 H34A 0.9500 . ?
C35 H35A 0.9500 . ?
O41 C43 1.228(13) . ?
O42 C43 1.229(13) . ?
C43 C44 1.46(2) . ?
C44 F47 1.19(2) . ?
C44 F46 1.287(19) . ?
C44 F45 1.67(4) . ?
C51 C52 1.67(6) . ?
C51 H51A 0.9800 . ?
C51 H51B 0.9800 . ?
C51 H51C 0.9800 . ?
C52 O54 1.55(8) . ?
C52 C53 1.67(6) . ?
C53 H53A 0.9800 . ?
C53 H53B 0.9800 . ?
C53 H53C 0.9800 . ?

loop_
_geom_torsion_atom_site_label_1
_geom_torsion_atom_site_label_2
_geom_torsion_atom_site_label_3
_geom_torsion_atom_site_label_4
_geom_torsion
_geom_torsion_site_symmetry_1
_geom_torsion_site_symmetry_2
_geom_torsion_site_symmetry_3
_geom_torsion_site_symmetry_4
_geom_torsion_publ_flag
N32 Ag N11 C16 149.0(9) 1_756 . . . ?
Ag Ag N11 C16 -109.6(9) 2_877 . . . ?
N32 Ag N11 C12 -31.3(13) 1_756 . . . ?
Ag Ag N11 C12 70.1(8) 2_877 . . . ?
C16 N11 C12 C13 -0.2(15) . . . . ?
Ag N11 C12 C13 -179.9(8) . . . . ?
N11 C12 C13 C14 1.0(16) . . . . ?
N11 C12 C13 C17 179.3(9) . . . . ?
C12 C13 C14 C15 -0.9(17) . . . . ?
C17 C13 C14 C15 -179.0(11) . . . . ?
C13 C14 C15 C16 0(2) . . . . ?
C12 N11 C16 C15 -0.8(18) . . . . ?
Ag N11 C16 C15 178.9(10) . . . . ?
C14 C15 C16 N11 1(2) . . . . ?
C14 C13 C17 N18 13.0(16) . . . . ?
C12 C13 C17 N18 -165.2(9) . . . . ?
C13 C17 N18 C19 88.3(12) . . . . ?
C17 N18 C19 O20 -1.9(15) . . . . ?
C17 N18 C19 C21 179.3(9) . . . . ?
O20 C19 C21 C25 168.7(11) . . . . ?
N18 C19 C21 C25 -12.5(16) . . . . ?
O20 C19 C21 S22 -12.6(13) . . . . ?
N18 C19 C21 S22 166.2(7) . . . . ?
C25 C21 S22 C23 0.7(8) . . . . ?
C19 C21 S22 C23 -178.2(8) . . . . ?
C21 S22 C23 C24 -0.3(9) . . . . ?
C21 S22 C23 C26 177.1(9) . . . . ?
C26 C23 C24 C25 -177.2(11) . . . . ?
S22 C23 C24 C25 -0.2(12) . . . . ?
C19 C21 C25 C24 177.8(10) . . . . ?
S22 C21 C25 C24 -1.0(12) . . . . ?
C23 C24 C25 C21 0.7(14) . . . . ?
C24 C23 C26 O27 -160.9(13) . . . . ?
S22 C23 C26 O27 22.2(16) . . . . ?
C24 C23 C26 N28 22.6(19) . . . . ?
S22 C23 C26 N28 -154.3(10) . . . . ?
O27 C26 N28 C29 -1(2) . . . . ?
C23 C26 N28 C29 175.7(11) . . . . ?
C26 N28 C29 C30 -98.6(14) . . . . ?
N28 C29 C30 C31 -150.6(11) . . . . ?
N28 C29 C30 C35 32.1(16) . . . . ?
C35 C30 C31 N32 2.0(16) . . . . ?
C29 C30 C31 N32 -175.4(10) . . . . ?
C30 C31 N32 C33 -2.5(16) . . . . ?
C30 C31 N32 Ag 178.4(8) . . . 1_354 ?
C31 N32 C33 C34 1.4(17) . . . . ?
Ag N32 C33 C34 -179.5(8) 1_354 . . . ?
N32 C33 C34 C35 -0.1(19) . . . . ?
C33 C34 C35 C30 -0.3(18) . . . . ?
C31 C30 C35 C34 -0.6(17) . . . . ?
C29 C30 C35 C34 176.7(11) . . . . ?
O42 C43 C44 F47 173(3) . . . . ?
O41 C43 C44 F47 -11(4) . . . . ?
O42 C43 C44 F46 24(4) . . . . ?
O41 C43 C44 F46 -160(2) . . . . ?
O42 C43 C44 F45 -86.4(16) . . . . ?
O41 C43 C44 F45 89(2) . . . . ?
